data_4021374
loop_
_publ_author_name
'Ken-Tsung Wong'
'Sung-Yu Ku'
'Yi-Ming Cheng'
'Xiauo-Yun Lin'
'Ying-Yueh Hung'
'Shih-Chieh Pu'
'Pi-Tai Chou'
'Gene-Hsiang Lee'
'Shie-Ming Peng'

_publ_section_title
;
 Synthesis, Structures, and Photoinduced Electron Transfer
 Reaction in the 9,9'-Spirobifluorene-Bridged Bipolar Systems
;
_journal_name_full 'Journal of Organic Chemistry'
_journal_page_first 456
_journal_page_last 465
_journal_paper_doi 10.1021/jo0512047
_journal_volume 71
_journal_year 2006
_chemical_formula_sum 'C49 H37 N3 O'
_chemical_formula_weight 683.82
_chemical_name_systematic
; 
 ? 
;
_space_group_IT_number 14
_symmetry_cell_setting monoclinic
_symmetry_space_group_name_Hall '-P 2ybc'
_symmetry_space_group_name_H-M 'P 1 21/c 1'
_atom_sites_solution_hydrogens geom
_atom_sites_solution_primary direct
_atom_sites_solution_secondary difmap
_audit_creation_method SHELXL-97
_cell_angle_alpha 90.00
_cell_angle_beta 91.634(2)
_cell_angle_gamma 90.00
_cell_formula_units_Z 4
_cell_length_a 8.7605(6)
_cell_length_b 20.4423(13)
_cell_length_c 21.1253(14)
_cell_measurement_reflns_used 2164
_cell_measurement_temperature 295(2)
_cell_measurement_theta_max 18.38
_cell_measurement_theta_min 2.21
_cell_volume 3781.7(4)
_computing_cell_refinement 'Bruker SAINT'
_computing_data_collection 'Bruker SMART'
_computing_data_reduction 'Bruker SAINT'
_computing_molecular_graphics 'Bruker SHELXTL'
_computing_publication_material 'Bruker SHELXTL'
_computing_structure_refinement 'SHELXL-97 (Sheldrick, 1997)'
_computing_structure_solution 'SHELXS-97 (Sheldrick, 1990)'
_diffrn_ambient_temperature 295(2)
_diffrn_measured_fraction_theta_full 0.994
_diffrn_measured_fraction_theta_max 0.994
_diffrn_measurement_device_type 'Bruker SMART APEX CCD area detector'
_diffrn_measurement_method 'phi and omega scans'
_diffrn_radiation_monochromator graphite
_diffrn_radiation_source 'fine-focus sealed tube'
_diffrn_radiation_type MoK\a
_diffrn_radiation_wavelength 0.71073
_diffrn_reflns_av_R_equivalents 0.0724
_diffrn_reflns_av_sigmaI/netI 0.1010
_diffrn_reflns_limit_h_max 10
_diffrn_reflns_limit_h_min -10
_diffrn_reflns_limit_k_max 21
_diffrn_reflns_limit_k_min -24
_diffrn_reflns_limit_l_max 23
_diffrn_reflns_limit_l_min -25
_diffrn_reflns_number 24245
_diffrn_reflns_theta_full 25.00
_diffrn_reflns_theta_max 25.00
_diffrn_reflns_theta_min 1.93
_exptl_absorpt_coefficient_mu 0.072
_exptl_absorpt_correction_T_max 0.9943
_exptl_absorpt_correction_T_min 0.9650
_exptl_absorpt_correction_type multi-scan
_exptl_crystal_colour colorless
_exptl_crystal_density_diffrn 1.201
_exptl_crystal_density_meas ?
_exptl_crystal_density_method 'not measured'
_exptl_crystal_description needle
_exptl_crystal_F_000 1440
_exptl_crystal_size_max 0.50
_exptl_crystal_size_mid 0.08
_exptl_crystal_size_min 0.08
_refine_diff_density_max 0.349
_refine_diff_density_min -0.242
_refine_diff_density_rms 0.083
_refine_ls_extinction_method none
_refine_ls_goodness_of_fit_ref 1.183
_refine_ls_hydrogen_treatment constr
_refine_ls_matrix_type full
_refine_ls_number_parameters 473
_refine_ls_number_reflns 6627
_refine_ls_number_restraints 0
_refine_ls_restrained_S_all 1.183
_refine_ls_R_factor_all 0.1867
_refine_ls_R_factor_gt 0.1262
_refine_ls_shift/su_max 0.000
_refine_ls_shift/su_mean 0.000
_refine_ls_structure_factor_coef Fsqd
_refine_ls_weighting_details 'calc w=1/[\s^2^(Fo^2^)+(0.0862P)^2^+7.3210P] where P=(Fo^2^+2Fc^2^)/3'
_refine_ls_weighting_scheme calc
_refine_ls_wR_factor_gt 0.3143
_refine_ls_wR_factor_ref 0.3473
_reflns_number_gt 3608
_reflns_number_total 6627
_reflns_threshold_expression >2sigma(I)
_cod_data_source_file jo0512047si20051025_053600.cif
_cod_depositor_comments
;
The following automatic conversions were performed:
'_symmetry_cell_setting' value 'Monoclinic' changed to 'monoclinic'
according to '/home/saulius/struct/CIF-dictionaries/cif_core.dic'
dictionary named 'cif_core.dic' version 2.4.1 from 2010-06-29.

Automatic conversion script
Id: cif_fix_enum 1527 2010-12-29 10:47:43Z saulius 

The following automatic conversions were performed:

'_exptl_crystal_density_meas' value 'not_measured' was changed to '?'
- the value is perceived as not measured.

Automatic conversion script
Id: cif_fix_values 3008 2015-01-20 13:52:24Z robertas 
;
_cod_original_sg_symbol_H-M 'P 21/c'
_cod_database_code 4021374

loop_
_symmetry_equiv_pos_as_xyz
'x, y, z'
'-x, y+1/2, -z+1/2'
'-x, -y, -z'
'x, -y-1/2, z-1/2'

loop_
_atom_site_label
_atom_site_type_symbol
_atom_site_fract_x
_atom_site_fract_y
_atom_site_fract_z
_atom_site_U_iso_or_equiv
_atom_site_adp_type
_atom_site_occupancy
_atom_site_symmetry_multiplicity
_atom_site_calc_flag
_atom_site_refinement_flags
_atom_site_disorder_assembly
_atom_site_disorder_group
O1 O 0.4329(5) 0.5797(2) 0.15380(19) 0.0642(11) Uani 1 1 d . . .
N1 N 0.3488(8) 0.5981(4) 0.0573(3) 0.112(3) Uani 1 1 d . . .
N2 N 0.4924(8) 0.6276(4) 0.0655(3) 0.105(2) Uani 1 1 d . . .
N3 N 0.9747(6) 0.4175(3) 0.3904(3) 0.0737(15) Uani 1 1 d . A .
C1 C 0.8881(6) 0.6487(3) 0.3163(3) 0.0576(15) Uani 1 1 d . . .
C2 C 1.0564(7) 0.6647(3) 0.3121(3) 0.0657(17) Uani 1 1 d . . .
C3 C 1.1680(8) 0.6672(4) 0.3585(4) 0.087(2) Uani 1 1 d . . .
H3A H 1.1436 0.6582 0.4002 0.104 Uiso 1 1 calc R . .
C4 C 1.3148(9) 0.6827(4) 0.3446(5) 0.101(3) Uani 1 1 d . . .
H4A H 1.3908 0.6828 0.3763 0.121 Uiso 1 1 calc R . .
C5 C 1.3500(9) 0.6985(4) 0.2817(7) 0.116(4) Uani 1 1 d . . .
H5A H 1.4486 0.7110 0.2719 0.139 Uiso 1 1 calc R . .
C6 C 1.2397(8) 0.6954(4) 0.2356(4) 0.092(2) Uani 1 1 d . . .
H6A H 1.2642 0.7048 0.1940 0.110 Uiso 1 1 calc R . .
C7 C 1.0936(7) 0.6788(3) 0.2490(3) 0.0669(18) Uani 1 1 d . . .
C8 C 0.9569(7) 0.6684(3) 0.2097(3) 0.0650(17) Uani 1 1 d . . .
C9 C 0.9345(9) 0.6752(4) 0.1439(3) 0.078(2) Uani 1 1 d . . .
H9A H 1.0128 0.6898 0.1187 0.094 Uiso 1 1 calc R . .
C10 C 0.7953(8) 0.6597(4) 0.1182(3) 0.0769(19) Uani 1 1 d . . .
H10A H 0.7787 0.6651 0.0748 0.092 Uiso 1 1 calc R . .
C11 C 0.6784(7) 0.6363(3) 0.1535(3) 0.0618(16) Uani 1 1 d . . .
C12 C 0.6997(7) 0.6303(3) 0.2198(3) 0.0581(15) Uani 1 1 d . . .
H12A H 0.6213 0.6152 0.2447 0.070 Uiso 1 1 calc R . .
C13 C 0.8384(6) 0.6470(3) 0.2464(3) 0.0533(14) Uani 1 1 d . . .
C14 C 0.5367(7) 0.6171(3) 0.1226(3) 0.0675(17) Uani 1 1 d . . .
C15 C 0.3196(8) 0.5688(3) 0.1097(3) 0.0727(19) Uani 1 1 d . . .
C16 C 0.1885(7) 0.5301(3) 0.1247(3) 0.0652(17) Uani 1 1 d . . .
C17 C 0.1843(7) 0.4941(4) 0.1800(3) 0.0706(18) Uani 1 1 d . . .
H17A H 0.2658 0.4955 0.2091 0.085 Uiso 1 1 calc R . .
C18 C 0.0583(8) 0.4561(4) 0.1915(3) 0.0737(19) Uani 1 1 d . . .
H18A H 0.0575 0.4326 0.2292 0.088 Uiso 1 1 calc R . .
C19 C -0.0643(7) 0.4506(3) 0.1514(3) 0.0652(17) Uani 1 1 d . . .
C20 C -0.0587(9) 0.4894(4) 0.0964(4) 0.092(2) Uani 1 1 d . . .
H20A H -0.1416 0.4892 0.0679 0.110 Uiso 1 1 calc R . .
C21 C 0.0652(9) 0.5271(4) 0.0839(4) 0.094(2) Uani 1 1 d . . .
H21A H 0.0657 0.5514 0.0467 0.113 Uiso 1 1 calc R . .
C22 C -0.2021(8) 0.4086(3) 0.1620(3) 0.0737(19) Uani 1 1 d . . .
C23 C -0.1916(10) 0.3730(5) 0.2266(4) 0.107(3) Uani 1 1 d . . .
H23A H -0.1872 0.4047 0.2601 0.160 Uiso 1 1 calc R . .
H23B H -0.1012 0.3464 0.2286 0.160 Uiso 1 1 calc R . .
H23C H -0.2799 0.3457 0.2311 0.160 Uiso 1 1 calc R . .
C24 C -0.3466(10) 0.4475(5) 0.1598(6) 0.139(4) Uani 1 1 d . . .
H24A H -0.3561 0.4699 0.1199 0.208 Uiso 1 1 calc R . .
H24B H -0.3445 0.4789 0.1936 0.208 Uiso 1 1 calc R . .
H24C H -0.4321 0.4187 0.1643 0.208 Uiso 1 1 calc R . .
C25 C -0.2111(11) 0.3545(4) 0.1115(4) 0.110(3) Uani 1 1 d . . .
H25A H -0.2180 0.3739 0.0702 0.164 Uiso 1 1 calc R . .
H25B H -0.2997 0.3280 0.1180 0.164 Uiso 1 1 calc R . .
H25C H -0.1211 0.3278 0.1149 0.164 Uiso 1 1 calc R . .
C26 C 0.8016(6) 0.7004(3) 0.3535(3) 0.0628(17) Uani 1 1 d . . .
C27 C 0.7909(8) 0.7674(3) 0.3417(4) 0.0766(19) Uani 1 1 d . . .
H27A H 0.8360 0.7859 0.3066 0.092 Uiso 1 1 calc R . .
C28 C 0.7117(9) 0.8055(4) 0.3833(4) 0.094(3) Uani 1 1 d . . .
H28A H 0.7033 0.8503 0.3763 0.112 Uiso 1 1 calc R . .
C29 C 0.6452(9) 0.7784(4) 0.4349(4) 0.090(2) Uani 1 1 d . . .
H29A H 0.5916 0.8052 0.4620 0.108 Uiso 1 1 calc R . .
C30 C 0.6554(7) 0.7122(4) 0.4478(3) 0.080(2) Uani 1 1 d . . .
H30A H 0.6102 0.6945 0.4832 0.097 Uiso 1 1 calc R . .
C31 C 0.7355(7) 0.6725(3) 0.4061(3) 0.0645(17) Uani 1 1 d . . .
C32 C 0.7713(7) 0.6027(3) 0.4077(3) 0.0658(17) Uani 1 1 d . . .
C33 C 0.8594(7) 0.5875(3) 0.3558(3) 0.0584(15) Uani 1 1 d . . .
C34 C 0.9209(7) 0.5260(3) 0.3479(3) 0.0631(16) Uani 1 1 d . . .
H34A H 0.9752 0.5162 0.3120 0.076 Uiso 1 1 calc R . .
C35 C 0.9006(8) 0.4786(3) 0.3946(3) 0.0682(17) Uani 1 1 d . . .
C36 C 0.8098(8) 0.4935(4) 0.4464(3) 0.080(2) Uani 1 1 d . . .
H36A H 0.7934 0.4618 0.4770 0.096 Uiso 1 1 calc R . .
C37 C 0.7443(8) 0.5547(4) 0.4524(3) 0.080(2) Uani 1 1 d . . .
H37A H 0.6823 0.5636 0.4864 0.095 Uiso 1 1 calc R . .
C38 C 1.1242(8) 0.4128(4) 0.3687(3) 0.076(2) Uani 1 1 d . . .
C39 C 1.226(2) 0.4511(11) 0.3698(9) 0.077(6) Uiso 0.50 1 d P A 1
H39A H 1.2044 0.4907 0.3894 0.093 Uiso 0.50 1 calc PR A 1
C40 C 1.372(2) 0.4460(12) 0.3466(9) 0.079(5) Uiso 0.50 1 d P A 1
H40A H 1.4438 0.4792 0.3508 0.095 Uiso 0.50 1 calc PR A 1
C41 C 1.402(3) 0.3863(12) 0.3159(8) 0.077(5) Uiso 0.50 1 d P A 1
H41A H 1.4944 0.3803 0.2963 0.092 Uiso 0.50 1 calc PR A 1
C42 C 1.2927(19) 0.3355(9) 0.3146(7) 0.077(5) Uiso 0.50 1 d P A 1
H42A H 1.3177 0.2949 0.2979 0.092 Uiso 0.50 1 calc PR A 1
C43 C 1.1501(19) 0.3457(8) 0.3378(7) 0.063(4) Uiso 0.50 1 d P A 1
H43A H 1.0739 0.3141 0.3351 0.075 Uiso 0.50 1 calc PR A 1
C39' C 1.229(2) 0.4738(10) 0.3778(8) 0.069(5) Uiso 0.50 1 d P A 2
H39B H 1.1915 0.5101 0.3989 0.082 Uiso 0.50 1 calc PR A 2
C40' C 1.373(2) 0.4757(12) 0.3559(9) 0.098(7) Uiso 0.50 1 d P A 2
H40B H 1.4354 0.5122 0.3614 0.118 Uiso 0.50 1 calc PR A 2
C41' C 1.421(2) 0.4196(13) 0.3245(10) 0.094(6) Uiso 0.50 1 d P A 2
H41B H 1.5181 0.4202 0.3076 0.112 Uiso 0.50 1 calc PR A 2
C42' C 1.335(3) 0.3627(12) 0.3167(9) 0.086(6) Uiso 0.50 1 d P A 2
H42B H 1.3742 0.3253 0.2979 0.103 Uiso 0.50 1 calc PR A 2
C43' C 1.192(2) 0.3656(10) 0.3382(8) 0.078(6) Uiso 0.50 1 d P A 2
H43B H 1.1327 0.3287 0.3302 0.094 Uiso 0.50 1 calc PR A 2
C44 C 0.9083(9) 0.3610(3) 0.4182(3) 0.0725(18) Uani 1 1 d . . .
C45 C 0.7580(9) 0.3456(4) 0.4039(3) 0.086(2) Uani 1 1 d . A .
H45A H 0.7010 0.3712 0.3756 0.103 Uiso 1 1 calc R . .
C46 C 0.6930(10) 0.2917(5) 0.4322(4) 0.097(2) Uani 1 1 d . . .
H46A H 0.5921 0.2808 0.4222 0.116 Uiso 1 1 calc R A .
C47 C 0.7750(13) 0.2544(4) 0.4744(4) 0.098(3) Uani 1 1 d . A .
H47A H 0.7290 0.2192 0.4942 0.117 Uiso 1 1 calc R . .
C48 C 0.9246(12) 0.2688(4) 0.4875(4) 0.093(2) Uani 1 1 d . . .
H48A H 0.9823 0.2420 0.5146 0.112 Uiso 1 1 calc R A .
C49 C 0.9897(9) 0.3227(4) 0.4608(3) 0.082(2) Uani 1 1 d . A .
H49A H 1.0901 0.3335 0.4716 0.098 Uiso 1 1 calc R . .

loop_
_atom_site_aniso_label
_atom_site_aniso_U_11
_atom_site_aniso_U_22
_atom_site_aniso_U_33
_atom_site_aniso_U_23
_atom_site_aniso_U_13
_atom_site_aniso_U_12
O1 0.069(3) 0.065(3) 0.058(2) 0.001(2) -0.007(2) 0.001(2)
N1 0.119(6) 0.148(6) 0.067(4) 0.055(4) -0.035(4) -0.044(5)
N2 0.108(5) 0.131(6) 0.073(4) 0.053(4) -0.030(4) -0.041(4)
N3 0.068(4) 0.078(4) 0.075(4) 0.009(3) 0.004(3) 0.015(3)
C1 0.046(3) 0.066(4) 0.061(4) -0.013(3) -0.003(3) 0.008(3)
C2 0.053(4) 0.058(4) 0.085(5) -0.020(3) -0.005(3) 0.007(3)
C3 0.060(4) 0.087(5) 0.113(6) -0.030(5) -0.013(4) 0.016(4)
C4 0.062(5) 0.095(6) 0.144(9) -0.039(6) -0.017(5) 0.009(4)
C5 0.046(5) 0.095(6) 0.207(12) -0.048(7) 0.008(6) -0.007(4)
C6 0.054(4) 0.094(6) 0.128(7) -0.036(5) 0.019(4) -0.005(4)
C7 0.047(4) 0.062(4) 0.092(5) -0.018(4) 0.016(3) -0.003(3)
C8 0.051(4) 0.053(4) 0.091(5) -0.010(3) 0.009(3) -0.001(3)
C9 0.086(5) 0.082(5) 0.067(5) 0.008(4) 0.016(4) -0.006(4)
C10 0.078(5) 0.082(5) 0.071(4) 0.009(4) 0.009(4) -0.008(4)
C11 0.071(4) 0.050(4) 0.064(4) 0.001(3) 0.001(3) 0.002(3)
C12 0.050(3) 0.058(4) 0.066(4) 0.003(3) 0.006(3) 0.001(3)
C13 0.044(3) 0.052(3) 0.064(4) 0.002(3) 0.009(3) 0.000(3)
C14 0.071(4) 0.068(4) 0.063(4) 0.015(3) -0.008(3) -0.009(3)
C15 0.069(4) 0.078(5) 0.070(4) 0.005(4) -0.020(4) 0.001(4)
C16 0.071(4) 0.072(4) 0.052(4) -0.001(3) -0.011(3) -0.005(3)
C17 0.065(4) 0.091(5) 0.056(4) 0.002(3) -0.012(3) -0.003(4)
C18 0.079(5) 0.088(5) 0.053(4) 0.003(3) -0.007(3) -0.008(4)
C19 0.073(4) 0.064(4) 0.059(4) -0.010(3) 0.000(3) -0.001(3)
C20 0.088(5) 0.108(6) 0.078(5) 0.001(5) -0.026(4) -0.015(5)
C21 0.099(6) 0.104(6) 0.078(5) 0.028(5) -0.024(4) -0.025(5)
C22 0.071(4) 0.074(5) 0.075(5) -0.011(4) 0.005(3) 0.000(4)
C23 0.118(7) 0.115(7) 0.086(6) 0.005(5) 0.006(5) -0.025(5)
C24 0.080(6) 0.090(6) 0.246(14) 0.033(7) 0.033(7) 0.005(5)
C25 0.152(8) 0.087(6) 0.089(6) -0.016(5) -0.006(5) -0.028(5)
C26 0.047(3) 0.076(5) 0.065(4) -0.014(3) -0.007(3) 0.006(3)
C27 0.086(5) 0.060(4) 0.083(5) -0.011(4) -0.001(4) 0.012(4)
C28 0.094(6) 0.079(5) 0.107(7) -0.028(5) -0.012(5) 0.025(4)
C29 0.076(5) 0.100(7) 0.093(6) -0.041(5) -0.013(4) 0.032(5)
C30 0.065(4) 0.104(6) 0.072(5) -0.021(4) -0.004(3) 0.026(4)
C31 0.051(4) 0.079(5) 0.063(4) -0.017(3) -0.005(3) 0.013(3)
C32 0.065(4) 0.082(5) 0.050(4) -0.006(3) -0.004(3) 0.010(3)
C33 0.056(4) 0.069(4) 0.050(3) -0.009(3) -0.004(3) 0.002(3)
C34 0.072(4) 0.071(4) 0.047(3) -0.014(3) 0.004(3) 0.006(3)
C35 0.071(4) 0.074(5) 0.059(4) 0.002(3) 0.000(3) 0.006(3)
C36 0.100(6) 0.083(5) 0.057(4) 0.007(4) 0.010(4) 0.006(4)
C37 0.079(5) 0.097(6) 0.063(4) -0.011(4) 0.011(3) 0.010(4)
C38 0.068(5) 0.094(5) 0.063(4) 0.022(4) -0.003(3) 0.016(4)
C44 0.086(5) 0.071(5) 0.060(4) 0.003(3) 0.001(4) 0.006(4)
C45 0.084(5) 0.101(6) 0.072(5) 0.013(4) -0.006(4) -0.003(5)
C46 0.096(6) 0.114(7) 0.082(5) 0.003(5) 0.015(5) -0.018(5)
C47 0.150(9) 0.086(6) 0.058(5) 0.009(4) 0.009(5) -0.008(6)
C48 0.136(8) 0.080(6) 0.064(5) 0.012(4) -0.002(5) 0.013(5)
C49 0.111(6) 0.083(5) 0.051(4) -0.002(4) -0.015(4) 0.014(4)

loop_
_atom_type_symbol
_atom_type_description
_atom_type_scat_dispersion_real
_atom_type_scat_dispersion_imag
_atom_type_scat_source
C C 0.0033 0.0016 'International Tables Vol C Tables 4.2.6.8 and 6.1.1.4'
H H 0.0000 0.0000 'International Tables Vol C Tables 4.2.6.8 and 6.1.1.4'
N N 0.0061 0.0033 'International Tables Vol C Tables 4.2.6.8 and 6.1.1.4'
O O 0.0106 0.0060 'International Tables Vol C Tables 4.2.6.8 and 6.1.1.4'

loop_
_geom_angle_atom_site_label_1
_geom_angle_atom_site_label_2
_geom_angle_atom_site_label_3
_geom_angle
C15 O1 C14 104.1(5)
C15 N1 N2 107.0(5)
C14 N2 N1 107.0(6)
C38 N3 C35 121.1(6)
C38 N3 C44 118.4(6)
C35 N3 C44 119.7(6)
C2 C1 C13 101.5(5)
C2 C1 C26 112.2(5)
C13 C1 C26 112.4(5)
C2 C1 C33 112.6(5)
C13 C1 C33 117.5(5)
C26 C1 C33 101.1(5)
C3 C2 C7 119.4(7)
C3 C2 C1 130.1(7)
C7 C2 C1 110.5(5)
C4 C3 C2 120.9(9)
C3 C4 C5 119.3(8)
C6 C5 C4 119.8(8)
C5 C6 C7 121.2(9)
C6 C7 C2 119.4(7)
C6 C7 C8 133.0(7)
C2 C7 C8 107.6(5)
C13 C8 C9 119.9(6)
C13 C8 C7 110.2(6)
C9 C8 C7 129.9(6)
C10 C9 C8 118.2(6)
C9 C10 C11 122.6(7)
C10 C11 C12 119.4(6)
C10 C11 C14 119.7(6)
C12 C11 C14 120.8(6)
C13 C12 C11 118.4(6)
C12 C13 C8 121.4(6)
C12 C13 C1 128.9(5)
C8 C13 C1 109.6(5)
N2 C14 O1 111.2(6)
N2 C14 C11 128.1(6)
O1 C14 C11 120.6(5)
N1 C15 O1 110.6(6)
N1 C15 C16 128.6(6)
O1 C15 C16 120.8(6)
C21 C16 C17 118.0(7)
C21 C16 C15 120.6(6)
C17 C16 C15 121.4(6)
C18 C17 C16 119.4(6)
C19 C18 C17 124.2(6)
C18 C19 C20 115.1(6)
C18 C19 C22 125.5(6)
C20 C19 C22 119.3(6)
C21 C20 C19 121.6(7)
C20 C21 C16 121.6(7)
C24 C22 C19 112.1(6)
C24 C22 C25 109.6(7)
C19 C22 C25 109.5(6)
C24 C22 C23 107.9(7)
C19 C22 C23 111.8(6)
C25 C22 C23 105.8(6)
C31 C26 C27 121.2(6)
C31 C26 C1 110.6(6)
C27 C26 C1 128.2(6)
C28 C27 C26 118.3(8)
C29 C28 C27 120.9(8)
C28 C29 C30 121.8(7)
C29 C30 C31 118.3(8)
C26 C31 C30 119.5(7)
C26 C31 C32 109.0(5)
C30 C31 C32 131.5(7)
C37 C32 C33 119.1(6)
C37 C32 C31 131.8(6)
C33 C32 C31 108.8(6)
C34 C33 C32 121.7(6)
C34 C33 C1 127.5(5)
C32 C33 C1 110.4(5)
C33 C34 C35 119.3(6)
C34 C35 C36 119.0(6)
C34 C35 N3 120.0(6)
C36 C35 N3 120.9(6)
C37 C36 C35 120.9(7)
C36 C37 C32 119.9(6)
C39 C38 C43' 98.3(15)
C39 C38 N3 131.0(13)
C43' C38 N3 130.6(11)
C39 C38 C43 118.6(14)
C43' C38 C43 20.3(10)
N3 C38 C43 110.4(9)
C39 C38 C39' 13.8(14)
C43' C38 C39' 112.1(13)
N3 C38 C39' 117.2(9)
C43 C38 C39' 132.4(12)
C38 C39 C40 130(2)
C39 C40 C41 114.4(19)
C42 C41 C40 120.8(18)
C43 C42 C41 120.3(17)
C42 C43 C38 115.7(15)
C40' C39' C38 122.1(18)
C39' C40' C41' 116(2)
C42' C41' C40' 125(2)
C43' C42' C41' 115(2)
C38 C43' C42' 130(2)
C49 C44 C45 119.1(7)
C49 C44 N3 121.3(7)
C45 C44 N3 119.5(6)
C44 C45 C46 119.3(7)
C47 C46 C45 120.8(8)
C46 C47 C48 119.9(8)
C47 C48 C49 119.9(8)
C48 C49 C44 120.9(8)

loop_
_geom_bond_atom_site_label_1
_geom_bond_atom_site_label_2
_geom_bond_distance
O1 C15 1.360(7)
O1 C14 1.370(7)
N1 C15 1.293(9)
N1 N2 1.401(8)
N2 C14 1.275(8)
N3 C38 1.403(9)
N3 C35 1.411(8)
N3 C44 1.428(9)
C1 C2 1.515(8)
C1 C13 1.528(8)
C1 C26 1.529(8)
C1 C33 1.530(9)
C2 C3 1.366(9)
C2 C7 1.411(9)
C3 C4 1.364(11)
C4 C5 1.411(14)
C5 C6 1.353(13)
C6 C7 1.362(9)
C7 C8 1.453(9)
C8 C13 1.384(8)
C8 C9 1.404(9)
C9 C10 1.358(9)
C10 C11 1.370(9)
C11 C12 1.412(8)
C11 C14 1.441(9)
C12 C13 1.367(8)
C15 C16 1.437(9)
C16 C21 1.364(9)
C16 C17 1.381(9)
C17 C18 1.377(9)
C18 C19 1.352(9)
C19 C20 1.409(10)
C19 C22 1.503(9)
C20 C21 1.363(10)
C22 C24 1.494(10)
C22 C25 1.537(10)
C22 C23 1.548(11)
C26 C31 1.390(9)
C26 C27 1.396(9)
C27 C28 1.376(10)
C28 C29 1.367(11)
C29 C30 1.383(11)
C30 C31 1.402(9)
C31 C32 1.460(9)
C32 C37 1.387(10)
C32 C33 1.394(8)
C33 C34 1.380(8)
C34 C35 1.398(9)
C35 C36 1.404(9)
C36 C37 1.384(10)
C38 C39 1.18(2)
C38 C43' 1.31(2)
C38 C43 1.539(18)
C38 C39' 1.56(2)
C39 C40 1.39(3)
C40 C41 1.41(3)
C41 C42 1.41(3)
C42 C43 1.37(2)
C39' C40' 1.36(2)
C40' C41' 1.40(3)
C41' C42' 1.39(3)
C42' C43' 1.35(3)
C44 C49 1.376(9)
C44 C45 1.378(9)
C45 C46 1.384(11)
C46 C47 1.361(12)
C47 C48 1.364(11)
C48 C49 1.369(11)
